data_4065101
loop_
_publ_author_name
'Nguyen, Minh-Hai'
'Yip, John H. K.'

_publ_section_title
;
 Pushing Pentacene-Based Fluorescence to the Near-Infrared Region by
 Platination
;
_journal_issue 23
_journal_name_full Organometallics
_journal_page_first 6383
_journal_paper_doi 10.1021/om2005645
_journal_volume 30
_journal_year 2011
_chemical_formula_sum 'C88 H106 F6 O8 P6 Pt2 S2'
_chemical_formula_weight 2045.85
_chemical_name_common 4.2H2O
_chemical_name_systematic
; 
 ? 
;
_space_group_IT_number 13
_symmetry_cell_setting monoclinic
_symmetry_space_group_name_Hall '-P 2yac'
_symmetry_space_group_name_H-M 'P 1 2/n 1'
_atom_sites_solution_hydrogens geom
_atom_sites_solution_primary direct
_atom_sites_solution_secondary difmap
_audit_creation_method SHELXL-97
_cell_angle_alpha 90.00
_cell_angle_beta 111.396(5)
_cell_angle_gamma 90.00
_cell_formula_units_Z 2
_cell_length_a 22.021(4)
_cell_length_b 9.6457(17)
_cell_length_c 22.317(4)
_cell_measurement_reflns_used 965
_cell_measurement_temperature 100(2)
_cell_measurement_theta_max 22.79
_cell_measurement_theta_min 2.81
_cell_volume 4413.6(14)
_computing_cell_refinement 'Bruker SMART'
_computing_data_collection 'Bruker SMART'
_computing_data_reduction 'Bruker SAINT'
_computing_molecular_graphics 'Bruker SHELXTL'
_computing_publication_material 'Bruker SHELXTL'
_computing_structure_refinement 'SHELXL-97 (Sheldrick, 1997)'
_computing_structure_solution 'SHELXS-97 (Sheldrick, 1990)'
_diffrn_ambient_temperature 100(2)
_diffrn_measured_fraction_theta_full 0.997
_diffrn_measured_fraction_theta_max 0.997
_diffrn_measurement_device_type 'CCD area detector'
_diffrn_measurement_method 'phi and omega scans'
_diffrn_radiation_monochromator graphite
_diffrn_radiation_source 'fine-focus sealed tube'
_diffrn_radiation_type MoK\a
_diffrn_radiation_wavelength 0.71073
_diffrn_reflns_av_R_equivalents 0.0607
_diffrn_reflns_av_sigmaI/netI 0.0643
_diffrn_reflns_limit_h_max 25
_diffrn_reflns_limit_h_min -26
_diffrn_reflns_limit_k_max 11
_diffrn_reflns_limit_k_min -11
_diffrn_reflns_limit_l_max 23
_diffrn_reflns_limit_l_min -26
_diffrn_reflns_number 25105
_diffrn_reflns_theta_full 25.00
_diffrn_reflns_theta_max 25.00
_diffrn_reflns_theta_min 1.63
_exptl_absorpt_coefficient_mu 3.388
_exptl_absorpt_correction_T_max 0.7733
_exptl_absorpt_correction_T_min 0.3443
_exptl_absorpt_correction_type multi-scan
_exptl_absorpt_process_details 'Sadabs, (Sheldrick 2001)'
_exptl_crystal_colour Green
_exptl_crystal_density_diffrn 1.539
_exptl_crystal_density_meas ?
_exptl_crystal_density_method 'not measured'
_exptl_crystal_description Thin_Plate
_exptl_crystal_F_000 2060
_exptl_crystal_size_max 0.40
_exptl_crystal_size_mid 0.26
_exptl_crystal_size_min 0.08
_refine_diff_density_max 2.792
_refine_diff_density_min -1.063
_refine_diff_density_rms 0.183
_refine_ls_extinction_method none
_refine_ls_goodness_of_fit_ref 1.142
_refine_ls_hydrogen_treatment constr
_refine_ls_matrix_type full
_refine_ls_number_parameters 550
_refine_ls_number_reflns 7758
_refine_ls_number_restraints 53
_refine_ls_restrained_S_all 1.145
_refine_ls_R_factor_all 0.0771
_refine_ls_R_factor_gt 0.0615
_refine_ls_shift/su_max 0.000
_refine_ls_shift/su_mean 0.000
_refine_ls_structure_factor_coef Fsqd
_refine_ls_weighting_details 'calc w=1/[\s^2^(Fo^2^)+(0.0649P)^2^+22.0642P] where P=(Fo^2^+2Fc^2^)/3'
_refine_ls_weighting_scheme calc
_refine_ls_wR_factor_gt 0.1397
_refine_ls_wR_factor_ref 0.1468
_reflns_number_gt 6376
_reflns_number_total 7758
_reflns_threshold_expression >2sigma(I)
_cod_data_source_file om2005645_si_001.cif
_cod_data_source_block a377
_cod_depositor_comments
;
The following automatic conversions were performed:

'_symmetry_cell_setting' value 'Monoclinic' changed to 'monoclinic'
according to /home/saulius/struct/CIF-dictionaries/cif_core.dic
dictionary named 'cif_core.dic' version 2.4.1 from
2010-06-29.

'_exptl_absorpt_correction_type' value 'Multi-scan'
changed to 'multi-scan' according to
/home/saulius/struct/CIF-dictionaries/cif_core.dic dictionary named
'cif_core.dic' version 2.4.1 from 2010-06-29.

Automatic conversion script
Id: cif_fix_values 1715 2011-07-08 13:25:40Z adriana 

The following automatic conversions were performed:

'_exptl_crystal_density_meas' value 'Not Measured' was changed to '?'
- the value is perceived as not measured.

Automatic conversion script
Id: cif_fix_values 3008 2015-01-20 13:52:24Z robertas 
;
_cod_original_cell_volume 4413.6(13)
_cod_original_sg_symbol_H-M P2/n
_cod_database_code 4065101

loop_
_symmetry_equiv_pos_as_xyz
'x, y, z'
'-x+1/2, y, -z+1/2'
'-x, -y, -z'
'x-1/2, -y, z-1/2'

loop_
_atom_site_label
_atom_site_type_symbol
_atom_site_fract_x
_atom_site_fract_y
_atom_site_fract_z
_atom_site_U_iso_or_equiv
_atom_site_adp_type
_atom_site_occupancy
_atom_site_symmetry_multiplicity
_atom_site_calc_flag
_atom_site_refinement_flags
_atom_site_disorder_assembly
_atom_site_disorder_group
O1W O 0.1406(9) -0.1905(18) 0.1131(8) 0.059(2) Uani 0.50 1 d P A -1
O2W O 0.0582(8) -0.282(2) 0.1798(11) 0.0403(11) Uani 0.50 1 d P A -1
S1 S 0.2017(3) -0.2201(5) 0.2138(3) 0.0403(11) Uani 0.50 1 d PD A -1
O3 O 0.2200(7) -0.3336(17) 0.2578(7) 0.073(3) Uani 0.50 1 d PD A -1
O2 O 0.2376(7) -0.2053(19) 0.1726(9) 0.073(3) Uani 0.50 1 d PD A -1
O1 O 0.1873(8) -0.0963(15) 0.2400(8) 0.073(3) Uani 0.50 1 d PD A -1
C26 C 0.1207(6) -0.2750(11) 0.1576(5) 0.0403(11) Uani 0.50 1 d PD A -1
F2 F 0.0736(5) -0.2798(18) 0.1828(8) 0.059(2) Uani 0.50 1 d PD A -1
F1 F 0.1205(5) -0.3946(10) 0.1296(5) 0.059(2) Uani 0.50 1 d PD A -1
F3 F 0.0967(5) -0.1859(13) 0.1073(5) 0.059(2) Uani 0.50 1 d PD A -1
S2 S 0.2084(3) -0.4645(7) -0.2794(3) 0.0547(17) Uani 0.50 1 d PD B -2
O4 O 0.2058(11) -0.462(2) -0.3441(7) 0.088(8) Uani 0.50 1 d PD B -2
O5 O 0.1714(8) -0.368(2) -0.2582(11) 0.090(9) Uani 0.50 1 d PD B -2
O6 O 0.2174(8) -0.5950(15) -0.2489(10) 0.081(6) Uani 0.50 1 d PD B -2
C27 C 0.2898(8) -0.3907(14) -0.2391(7) 0.079(10) Uani 0.50 1 d PDU B -2
F4 F 0.3351(6) -0.466(2) -0.2516(10) 0.103(7) Uani 0.50 1 d PDU B -2
F5 F 0.3047(8) -0.389(2) -0.1746(6) 0.092(6) Uani 0.50 1 d PDU B -2
F6 F 0.2937(10) -0.2629(15) -0.2609(9) 0.099(7) Uani 0.50 1 d PDU B -2
Pt1 Pt 0.250271(15) 0.22531(3) 0.488123(16) 0.02171(13) Uani 1 1 d . . .
P1 P 0.14772(11) 0.1613(2) 0.48362(11) 0.0246(5) Uani 1 1 d . . .
P2 P 0.21386(11) 0.3511(2) 0.39147(11) 0.0247(5) Uani 1 1 d . . .
P3 P 0.31726(11) 0.1184(3) 0.58295(12) 0.0300(6) Uani 1 1 d . . .
C1 C 0.3357(4) 0.3005(8) 0.4940(4) 0.0206(18) Uani 1 1 d . . .
C2 C 0.3870(5) 0.3539(9) 0.4985(4) 0.028(2) Uani 1 1 d . . .
C3 C 0.4451(4) 0.4233(9) 0.5000(4) 0.0228(19) Uani 1 1 d . . .
C4 C 0.4755(4) 0.3864(9) 0.4570(4) 0.026(2) Uani 1 1 d . . .
C5 C 0.4547(4) 0.2722(9) 0.4145(4) 0.027(2) Uani 1 1 d . . .
H5 H 0.4203 0.2155 0.4168 0.032 Uiso 1 1 calc R . .
C6 C 0.4823(4) 0.2402(9) 0.3702(5) 0.027(2) Uani 1 1 d . . .
C7 C 0.4586(4) 0.1289(9) 0.3247(4) 0.028(2) Uani 1 1 d . . .
H7 H 0.4241 0.0717 0.3264 0.034 Uiso 1 1 calc R . .
C8 C 0.4847(5) 0.1047(10) 0.2793(5) 0.035(2) Uani 1 1 d . . .
H8 H 0.4678 0.0321 0.2490 0.041 Uiso 1 1 calc R . .
C9 C 0.5376(5) 0.1871(10) 0.2766(5) 0.036(2) Uani 1 1 d . . .
H9 H 0.5552 0.1689 0.2444 0.043 Uiso 1 1 calc R . .
C10 C 0.5628(5) 0.2910(10) 0.3194(5) 0.032(2) Uani 1 1 d . . .
H10 H 0.5982 0.3445 0.3172 0.038 Uiso 1 1 calc R . .
C11 C 0.5363(4) 0.3200(10) 0.3677(4) 0.026(2) Uani 1 1 d . . .
C12 C 0.5601(4) 0.4279(9) 0.4116(4) 0.026(2) Uani 1 1 d . . .
H12 H 0.5968 0.4787 0.4111 0.031 Uiso 1 1 calc R . .
C13 C 0.5315(4) 0.4646(9) 0.4567(4) 0.0236(19) Uani 1 1 d . . .
C14 C 0.1343(5) 0.3135(12) 0.3306(5) 0.042(3) Uani 1 1 d . . .
H14A H 0.1350 0.2182 0.3144 0.051 Uiso 1 1 calc R . .
H14B H 0.1014 0.3157 0.3511 0.051 Uiso 1 1 calc R . .
C15 C 0.1129(5) 0.4122(11) 0.2737(5) 0.045(3) Uani 1 1 d . . .
H15A H 0.1132 0.5074 0.2891 0.067 Uiso 1 1 calc R . .
H15B H 0.0687 0.3880 0.2447 0.067 Uiso 1 1 calc R . .
H15C H 0.1430 0.4050 0.2505 0.067 Uiso 1 1 calc R . .
C16 C 0.2110(6) 0.5396(10) 0.4019(5) 0.048(3) Uani 1 1 d . . .
H16A H 0.2138 0.5840 0.3630 0.057 Uiso 1 1 calc R . .
H16B H 0.1675 0.5625 0.4028 0.057 Uiso 1 1 calc R . .
C17 C 0.2599(6) 0.6047(11) 0.4580(6) 0.057(3) Uani 1 1 d . . .
H17A H 0.2577 0.5638 0.4973 0.085 Uiso 1 1 calc R . .
H17B H 0.2513 0.7045 0.4574 0.085 Uiso 1 1 calc R . .
H17C H 0.3034 0.5895 0.4567 0.085 Uiso 1 1 calc R . .
C18 C 0.2679(5) 0.3273(11) 0.3471(5) 0.038(2) Uani 1 1 d . . .
H18A H 0.2495 0.3764 0.3054 0.046 Uiso 1 1 calc R . .
H18B H 0.3108 0.3696 0.3717 0.046 Uiso 1 1 calc R . .
C19 C 0.2778(6) 0.1763(13) 0.3347(5) 0.055(3) Uani 1 1 d . . .
H19A H 0.2996 0.1288 0.3758 0.082 Uiso 1 1 calc R . .
H19B H 0.3048 0.1695 0.3083 0.082 Uiso 1 1 calc R . .
H19C H 0.2354 0.1328 0.3119 0.082 Uiso 1 1 calc R . .
C20 C 0.2916(4) -0.0253(10) 0.6217(5) 0.035(2) Uani 1 1 d . . .
H20A H 0.3278 -0.0486 0.6623 0.042 Uiso 1 1 calc R . .
H20B H 0.2543 0.0059 0.6331 0.042 Uiso 1 1 calc R . .
C21 C 0.2714(5) -0.1572(11) 0.5805(5) 0.042(3) Uani 1 1 d . . .
H21A H 0.2402 -0.1330 0.5376 0.063 Uiso 1 1 calc R . .
H21B H 0.2510 -0.2226 0.6011 0.063 Uiso 1 1 calc R . .
H21C H 0.3100 -0.2001 0.5764 0.063 Uiso 1 1 calc R . .
C22 C 0.3912(5) 0.0479(13) 0.5758(5) 0.046(3) Uani 1 1 d . . .
H22A H 0.4217 0.1256 0.5793 0.055 Uiso 1 1 calc R . .
H22B H 0.4121 -0.0146 0.6128 0.055 Uiso 1 1 calc R . .
C23 C 0.3824(6) -0.0311(13) 0.5147(6) 0.056(3) Uani 1 1 d . . .
H23A H 0.3486 -0.1019 0.5077 0.085 Uiso 1 1 calc R . .
H23B H 0.4236 -0.0759 0.5185 0.085 Uiso 1 1 calc R . .
H23C H 0.3693 0.0332 0.4782 0.085 Uiso 1 1 calc R . .
C24 C 0.3429(5) 0.2539(10) 0.6461(5) 0.042(3) Uani 1 1 d . . .
H24A H 0.3482 0.3421 0.6259 0.051 Uiso 1 1 calc R . .
H24B H 0.3073 0.2673 0.6627 0.051 Uiso 1 1 calc R . .
C25 C 0.4048(6) 0.2258(14) 0.7022(6) 0.057(3) Uani 1 1 d . . .
H25A H 0.4019 0.1351 0.7207 0.085 Uiso 1 1 calc R . .
H25B H 0.4112 0.2979 0.7349 0.085 Uiso 1 1 calc R . .
H25C H 0.4417 0.2262 0.6876 0.085 Uiso 1 1 calc R . .
C1X C 0.1113(4) 0.0249(9) 0.4266(4) 0.025(2) Uani 1 1 d . . .
C2X C 0.0477(4) -0.0261(9) 0.4131(5) 0.029(2) Uani 1 1 d . . .
H2X H 0.0213 0.0124 0.4343 0.035 Uiso 1 1 calc R . .
C3X C 0.0237(5) -0.1316(10) 0.3691(5) 0.036(2) Uani 1 1 d . . .
H3X H -0.0196 -0.1637 0.3598 0.043 Uiso 1 1 calc R . .
C4X C 0.0610(5) -0.1910(10) 0.3387(5) 0.038(2) Uani 1 1 d . . .
H4X H 0.0441 -0.2648 0.3091 0.046 Uiso 1 1 calc R . .
C5X C 0.1237(5) -0.1428(9) 0.3513(5) 0.034(2) Uani 1 1 d . . .
H5X H 0.1496 -0.1827 0.3298 0.040 Uiso 1 1 calc R . .
C6X C 0.1487(4) -0.0372(9) 0.3949(4) 0.029(2) Uani 1 1 d . . .
H6X H 0.1920 -0.0060 0.4037 0.034 Uiso 1 1 calc R . .
C1Y C 0.0928(5) 0.3111(9) 0.4637(5) 0.032(2) Uani 1 1 d . . .
C2Y C 0.0296(5) 0.3090(11) 0.4185(6) 0.041(3) Uani 1 1 d . . .
H2Y H 0.0125 0.2254 0.3962 0.049 Uiso 1 1 calc R . .
C3Y C -0.0086(6) 0.4271(12) 0.4054(7) 0.057(4) Uani 1 1 d . . .
H3Y H -0.0522 0.4239 0.3753 0.068 Uiso 1 1 calc R . .
C4Y C 0.0168(7) 0.5502(14) 0.4366(8) 0.074(5) Uani 1 1 d . . .
H4Y H -0.0090 0.6320 0.4274 0.089 Uiso 1 1 calc R . .
C5Y C 0.0804(7) 0.5534(12) 0.4815(8) 0.069(4) Uani 1 1 d . . .
H5Y H 0.0976 0.6371 0.5037 0.082 Uiso 1 1 calc R . .
C6Y C 0.1178(5) 0.4366(10) 0.4938(6) 0.042(3) Uani 1 1 d . . .
H6Y H 0.1617 0.4407 0.5232 0.050 Uiso 1 1 calc R . .
C1Z C 0.1416(4) 0.1010(11) 0.5594(5) 0.033(2) Uani 1 1 d . . .
C2Z C 0.1265(5) -0.0353(12) 0.5683(5) 0.046(3) Uani 1 1 d . . .
H2Z H 0.1136 -0.0979 0.5330 0.055 Uiso 1 1 calc R . .
C3Z C 0.1301(5) -0.0796(16) 0.6275(6) 0.061(4) Uani 1 1 d . . .
H3Z H 0.1189 -0.1728 0.6324 0.073 Uiso 1 1 calc R . .
C4Z C 0.1492(6) 0.0047(19) 0.6791(6) 0.074(5) Uani 1 1 d . . .
H4Z H 0.1532 -0.0293 0.7203 0.088 Uiso 1 1 calc R . .
C5Z C 0.1631(5) 0.1421(16) 0.6709(6) 0.059(4) Uani 1 1 d . . .
H5Z H 0.1755 0.2035 0.7066 0.071 Uiso 1 1 calc R . .
C6Z C 0.1590(4) 0.1910(13) 0.6110(5) 0.042(3) Uani 1 1 d . . .
H6Z H 0.1681 0.2854 0.6056 0.050 Uiso 1 1 calc R . .

loop_
_atom_site_aniso_label
_atom_site_aniso_U_11
_atom_site_aniso_U_22
_atom_site_aniso_U_33
_atom_site_aniso_U_23
_atom_site_aniso_U_13
_atom_site_aniso_U_12
O1W 0.060(5) 0.063(4) 0.057(4) 0.038(4) 0.026(5) 0.015(4)
O2W 0.043(3) 0.034(2) 0.047(3) -0.001(2) 0.020(2) -0.002(2)
S1 0.043(3) 0.034(2) 0.047(3) -0.001(2) 0.020(2) -0.002(2)
O3 0.075(7) 0.063(7) 0.090(9) -0.012(6) 0.040(7) -0.020(6)
O2 0.075(7) 0.063(7) 0.090(9) -0.012(6) 0.040(7) -0.020(6)
O1 0.075(7) 0.063(7) 0.090(9) -0.012(6) 0.040(7) -0.020(6)
C26 0.043(3) 0.034(2) 0.047(3) -0.001(2) 0.020(2) -0.002(2)
F2 0.060(5) 0.063(4) 0.057(4) 0.038(4) 0.026(5) 0.015(4)
F1 0.060(5) 0.063(4) 0.057(4) 0.038(4) 0.026(5) 0.015(4)
F3 0.060(5) 0.063(4) 0.057(4) 0.038(4) 0.026(5) 0.015(4)
S2 0.049(4) 0.049(4) 0.058(4) 0.009(3) 0.010(3) -0.010(3)
O4 0.16(2) 0.045(13) 0.064(15) -0.002(10) 0.047(15) 0.017(13)
O5 0.086(17) 0.11(2) 0.108(19) 0.064(19) 0.075(16) 0.060(16)
O6 0.073(12) 0.054(11) 0.101(15) 0.024(11) 0.014(13) -0.019(9)
C27 0.069(16) 0.064(16) 0.108(19) 0.035(15) 0.038(15) 0.008(14)
F4 0.068(11) 0.148(18) 0.108(15) 0.011(14) 0.050(11) 0.017(12)
F5 0.106(13) 0.099(14) 0.049(10) -0.024(10) 0.003(10) -0.021(11)
F6 0.139(16) 0.044(9) 0.089(12) 0.002(8) 0.011(11) -0.056(10)
Pt1 0.01873(19) 0.0259(2) 0.02094(19) -0.00206(15) 0.00781(13) -0.00875(14)
P1 0.0206(11) 0.0268(12) 0.0270(13) -0.0006(10) 0.0095(10) -0.0057(9)
P2 0.0254(12) 0.0257(13) 0.0219(12) 0.0008(9) 0.0073(10) -0.0058(9)
P3 0.0239(12) 0.0408(15) 0.0228(13) 0.0056(11) 0.0055(10) -0.0053(10)
C1 0.022(4) 0.016(5) 0.023(5) -0.005(3) 0.006(4) -0.011(3)
C2 0.038(5) 0.027(5) 0.021(5) -0.002(4) 0.014(4) -0.005(4)
C3 0.018(4) 0.027(5) 0.020(5) 0.003(4) 0.003(4) -0.003(3)
C4 0.023(5) 0.024(5) 0.028(5) 0.002(4) 0.006(4) -0.003(4)
C5 0.019(4) 0.032(5) 0.028(5) -0.005(4) 0.006(4) -0.009(4)
C6 0.027(5) 0.020(5) 0.032(5) -0.002(4) 0.007(4) -0.002(4)
C7 0.028(5) 0.023(5) 0.027(5) -0.001(4) 0.003(4) -0.003(4)
C8 0.041(6) 0.027(5) 0.029(5) -0.010(4) 0.005(5) 0.009(4)
C9 0.034(5) 0.036(6) 0.038(6) -0.003(5) 0.013(5) 0.010(4)
C10 0.032(5) 0.033(6) 0.032(5) -0.001(4) 0.013(4) -0.003(4)
C11 0.022(4) 0.031(5) 0.024(5) -0.006(4) 0.007(4) 0.002(4)
C12 0.021(4) 0.032(5) 0.024(5) 0.000(4) 0.008(4) -0.003(4)
C13 0.022(4) 0.026(5) 0.022(5) -0.001(4) 0.006(4) -0.005(4)
C14 0.024(5) 0.067(8) 0.026(5) 0.011(5) -0.002(4) -0.007(5)
C15 0.034(6) 0.044(7) 0.042(7) 0.007(5) -0.002(5) -0.002(5)
C16 0.068(8) 0.029(6) 0.045(7) 0.003(5) 0.019(6) -0.003(5)
C17 0.087(9) 0.026(6) 0.059(8) -0.001(5) 0.029(7) -0.004(6)
C18 0.033(5) 0.052(6) 0.032(6) 0.006(5) 0.015(5) -0.002(5)
C19 0.066(8) 0.070(8) 0.032(6) -0.009(6) 0.022(6) 0.006(7)
C20 0.019(5) 0.048(6) 0.033(6) 0.010(5) 0.002(4) -0.004(4)
C21 0.042(6) 0.034(6) 0.049(7) 0.007(5) 0.015(5) 0.002(5)
C22 0.025(5) 0.073(8) 0.043(7) 0.013(6) 0.017(5) 0.010(5)
C23 0.061(8) 0.054(8) 0.069(9) 0.023(6) 0.042(7) 0.025(6)
C24 0.049(6) 0.033(6) 0.038(6) 0.007(5) 0.007(5) -0.015(5)
C25 0.060(8) 0.074(9) 0.036(6) 0.004(6) 0.016(6) -0.016(7)
C1X 0.024(5) 0.027(5) 0.020(5) 0.004(4) 0.002(4) -0.003(4)
C2X 0.026(5) 0.023(5) 0.033(5) 0.001(4) 0.004(4) 0.002(4)
C3X 0.025(5) 0.033(6) 0.040(6) 0.009(5) 0.000(4) -0.008(4)
C4X 0.045(6) 0.026(5) 0.033(6) -0.002(4) 0.001(5) -0.003(4)
C5X 0.039(6) 0.018(5) 0.037(6) 0.006(4) 0.006(5) 0.006(4)
C6X 0.026(5) 0.020(5) 0.032(5) 0.004(4) 0.001(4) -0.006(4)
C1Y 0.037(6) 0.023(5) 0.044(6) 0.005(4) 0.024(5) -0.001(4)
C2Y 0.044(6) 0.032(6) 0.052(7) 0.013(5) 0.025(5) 0.007(5)
C3Y 0.052(7) 0.033(7) 0.096(10) 0.030(7) 0.041(7) 0.012(5)
C4Y 0.085(11) 0.052(9) 0.123(14) 0.045(9) 0.082(11) 0.030(8)
C5Y 0.089(11) 0.031(7) 0.125(13) -0.004(7) 0.084(11) -0.012(7)
C6Y 0.044(6) 0.027(6) 0.066(8) -0.003(5) 0.035(6) -0.005(5)
C1Z 0.014(4) 0.054(7) 0.028(5) 0.006(5) 0.003(4) -0.002(4)
C2Z 0.033(6) 0.066(8) 0.027(6) 0.017(5) 0.000(5) -0.017(5)
C3Z 0.030(6) 0.097(10) 0.045(8) 0.023(7) 0.000(6) -0.026(6)
C4Z 0.039(7) 0.146(15) 0.041(8) 0.031(9) 0.020(6) -0.010(8)
C5Z 0.041(7) 0.110(12) 0.034(7) -0.010(7) 0.023(6) 0.010(7)
C6Z 0.025(5) 0.069(8) 0.039(6) -0.002(5) 0.018(5) 0.007(5)

loop_
_atom_type_symbol
_atom_type_description
_atom_type_scat_dispersion_real
_atom_type_scat_dispersion_imag
_atom_type_scat_source
C C 0.0033 0.0016 'International Tables Vol C Tables 4.2.6.8 and 6.1.1.4'
H H 0.0000 0.0000 'International Tables Vol C Tables 4.2.6.8 and 6.1.1.4'
O O 0.0106 0.0060 'International Tables Vol C Tables 4.2.6.8 and 6.1.1.4'
F F 0.0171 0.0103 'International Tables Vol C Tables 4.2.6.8 and 6.1.1.4'
P P 0.1023 0.0942 'International Tables Vol C Tables 4.2.6.8 and 6.1.1.4'
S S 0.1246 0.1234 'International Tables Vol C Tables 4.2.6.8 and 6.1.1.4'
Pt Pt -1.7033 8.3905 'International Tables Vol C Tables 4.2.6.8 and 6.1.1.4'

loop_
_geom_angle_atom_site_label_1
_geom_angle_atom_site_label_2
_geom_angle_atom_site_label_3
_geom_angle
_geom_angle_site_symmetry_1
_geom_angle_site_symmetry_3
F3 O1W C26 64.5(11) . .
F3 O1W S1 111.7(14) . .
C26 O1W S1 56.8(8) . .
O1 S1 O2 116.3(11) . .
O1 S1 O3 114.4(12) . .
O2 S1 O3 116.0(11) . .
O1 S1 C26 102.5(7) . .
O2 S1 C26 102.5(7) . .
O3 S1 C26 102.1(6) . .
O1 S1 O1W 99.7(9) . .
O2 S1 O1W 66.3(9) . .
O3 S1 O1W 136.4(9) . .
C26 S1 O1W 41.8(5) . .
F1 C26 F2 107.3(12) . .
F1 C26 F3 103.3(10) . .
F2 C26 F3 103.9(11) . .
F1 C26 O1W 96.7(11) . .
F2 C26 O1W 139.9(12) . .
F3 C26 O1W 38.0(7) . .
F1 C26 O2W 104.5(12) . .
F2 C26 O2W 6.4(14) . .
F3 C26 O2W 99.3(12) . .
O1W C26 O2W 136.3(13) . .
F1 C26 S1 114.3(8) . .
F2 C26 S1 115.2(9) . .
F3 C26 S1 111.6(8) . .
O1W C26 S1 81.3(9) . .
O2W C26 S1 121.4(11) . .
O1W F3 C26 77.5(11) . .
O6 S2 O4 116.8(14) . .
O6 S2 O5 114.9(13) . .
O4 S2 O5 120.5(13) . .
O6 S2 C27 99.8(7) . .
O4 S2 C27 99.2(8) . .
O5 S2 C27 99.1(9) . .
F6 C27 F4 105.9(19) . .
F6 C27 F5 110.4(18) . .
F4 C27 F5 108.5(17) . .
F6 C27 S2 111.2(11) . .
F4 C27 S2 110.8(11) . .
F5 C27 S2 110.0(11) . .
C1 Pt1 P1 173.8(2) . .
C1 Pt1 P3 80.2(3) . .
P1 Pt1 P3 101.89(8) . .
C1 Pt1 P2 82.5(3) . .
P1 Pt1 P2 95.60(8) . .
P3 Pt1 P2 162.48(8) . .
C1X P1 C1Y 108.7(4) . .
C1X P1 C1Z 104.8(4) . .
C1Y P1 C1Z 102.1(4) . .
C1X P1 Pt1 113.7(3) . .
C1Y P1 Pt1 110.4(3) . .
C1Z P1 Pt1 116.3(3) . .
C14 P2 C18 102.2(5) . .
C14 P2 C16 102.9(5) . .
C18 P2 C16 104.7(5) . .
C14 P2 Pt1 119.8(3) . .
C18 P2 Pt1 111.3(3) . .
C16 P2 Pt1 114.3(4) . .
C22 P3 C20 101.5(5) . .
C22 P3 C24 107.2(5) . .
C20 P3 C24 103.6(5) . .
C22 P3 Pt1 112.0(4) . .
C20 P3 Pt1 124.2(3) . .
C24 P3 Pt1 107.1(3) . .
C2 C1 Pt1 176.3(8) . .
C1 C2 C3 175.9(10) . .
C4 C3 C13 121.1(8) . 3_666
C4 C3 C2 120.6(8) . .
C13 C3 C2 118.2(8) 3_666 .
C3 C4 C5 122.6(8) . .
C3 C4 C13 119.4(8) . .
C5 C4 C13 118.0(8) . .
C6 C5 C4 122.6(8) . .
C5 C6 C11 119.9(8) . .
C5 C6 C7 122.3(8) . .
C11 C6 C7 117.7(8) . .
C8 C7 C6 120.8(9) . .
C7 C8 C9 120.7(9) . .
C10 C9 C8 120.8(9) . .
C9 C10 C11 120.1(9) . .
C12 C11 C10 121.6(8) . .
C12 C11 C6 118.6(8) . .
C10 C11 C6 119.8(8) . .
C11 C12 C13 122.5(8) . .
C12 C13 C3 122.1(8) . 3_666
C12 C13 C4 118.3(8) . .
C3 C13 C4 119.5(8) 3_666 .
C15 C14 P2 114.9(7) . .
C17 C16 P2 119.0(8) . .
C19 C18 P2 112.8(7) . .
C21 C20 P3 114.5(7) . .
C23 C22 P3 116.3(8) . .
C25 C24 P3 116.1(8) . .
C6X C1X C2X 117.7(8) . .
C6X C1X P1 118.4(6) . .
C2X C1X P1 123.9(7) . .
C3X C2X C1X 120.3(9) . .
C4X C3X C2X 121.1(9) . .
C3X C4X C5X 119.6(9) . .
C6X C5X C4X 120.3(10) . .
C5X C6X C1X 121.0(9) . .
C2Y C1Y C6Y 118.5(9) . .
C2Y C1Y P1 124.2(8) . .
C6Y C1Y P1 117.2(8) . .
C3Y C2Y C1Y 120.8(11) . .
C2Y C3Y C4Y 119.7(12) . .
C3Y C4Y C5Y 119.8(11) . .
C6Y C5Y C4Y 120.0(12) . .
C5Y C6Y C1Y 121.1(11) . .
C6Z C1Z C2Z 118.9(10) . .
C6Z C1Z P1 118.5(8) . .
C2Z C1Z P1 122.3(8) . .
C3Z C2Z C1Z 120.3(12) . .
C4Z C3Z C2Z 122.0(13) . .
C3Z C4Z C5Z 118.7(12) . .
C4Z C5Z C6Z 120.7(12) . .
C1Z C6Z C5Z 119.4(12) . .

loop_
_geom_bond_atom_site_label_1
_geom_bond_atom_site_label_2
_geom_bond_distance
_geom_bond_site_symmetry_2
O1W F3 0.928(17) .
O1W C26 1.470(18) .
O1W S1 2.178(18) .
O2W C26 1.63(2) .
S1 O1 1.415(13) .
S1 O2 1.422(13) .
S1 O3 1.427(13) .
S1 C26 1.845(13) .
C26 F1 1.311(9) .
C26 F2 1.349(9) .
C26 F3 1.359(9) .
S2 O6 1.411(13) .
S2 O4 1.424(15) .
S2 O5 1.429(16) .
S2 C27 1.830(16) .
C27 F6 1.339(10) .
C27 F4 1.345(10) .
C27 F5 1.355(10) .
Pt1 C1 1.975(8) .
Pt1 P1 2.308(2) .
Pt1 P3 2.333(2) .
Pt1 P2 2.346(2) .
P1 C1X 1.803(9) .
P1 C1Y 1.832(10) .
P1 C1Z 1.839(10) .
P2 C14 1.820(9) .
P2 C18 1.820(10) .
P2 C16 1.837(10) .
P3 C22 1.824(10) .
P3 C20 1.829(10) .
P3 C24 1.853(11) .
C1 C2 1.212(12) .
C2 C3 1.434(12) .
C3 C4 1.402(12) .
C3 C13 1.415(12) 3_666
C4 C5 1.416(13) .
C4 C13 1.449(11) .
C5 C6 1.371(13) .
C6 C11 1.434(12) .
C6 C7 1.440(12) .
C7 C8 1.355(13) .
C8 C9 1.429(14) .
C9 C10 1.355(14) .
C10 C11 1.429(13) .
C11 C12 1.393(13) .
C12 C13 1.413(12) .
C13 C3 1.415(12) 3_666
C14 C15 1.518(14) .
C16 C17 1.462(16) .
C18 C19 1.513(16) .
C20 C21 1.538(14) .
C22 C23 1.512(17) .
C24 C25 1.500(15) .
C1X C6X 1.401(13) .
C1X C2X 1.408(12) .
C2X C3X 1.378(14) .
C3X C4X 1.368(15) .
C4X C5X 1.385(14) .
C5X C6X 1.377(13) .
C1Y C2Y 1.389(14) .
C1Y C6Y 1.396(14) .
C2Y C3Y 1.384(14) .
C3Y C4Y 1.39(2) .
C4Y C5Y 1.39(2) .
C5Y C6Y 1.364(16) .
C1Z C6Z 1.381(15) .
C1Z C2Z 1.388(15) .
C2Z C3Z 1.361(15) .
C3Z C4Z 1.35(2) .
C4Z C5Z 1.39(2) .
C5Z C6Z 1.388(16) .
